data_7041931
loop_
_publ_author_name
'Lacelle, T.'
'Brunet, G.'
'Pialat, A.'
'Holmberg, R. J.'
'Lan, Y.'
'Gabidullin, B.'
'Korobkov, I.'
'Wernsdorfer, W.'
'Murugesu, M.'

_publ_section_title
;
 Single-molecule magnet behaviour in a tetranuclear Dy(III) complex formed
 from a novel tetrazine-centered hydrazone Schiff base ligand.
;
_journal_issue 8
_journal_name_full 'Dalton transactions (Cambridge, England : 2003)'
_journal_page_first 2471
_journal_page_last 2478
_journal_paper_doi 10.1039/c6dt04413a
_journal_volume 46
_journal_year 2017
_chemical_formula_moiety 'C80 H96 Gd4 N32 O24, 4(N O3), 8.19(C H4 O), 0.91(H2 O)'
_chemical_formula_sum 'C88.19 H130.58 Gd4 N36 O45.1'
_chemical_formula_weight 3045.74
_space_group_crystal_system triclinic
_space_group_IT_number 2
_space_group_name_Hall '-P 1'
_space_group_name_H-M_alt 'P -1'
_symmetry_space_group_name_Hall '-P 1'
_symmetry_space_group_name_H-M 'P -1'
_atom_sites_solution_hydrogens mixed
_audit_creation_method SHELXL-2014/7
_audit_update_record
;
2017-01-10 deposited with the CCDC.
2017-01-16 downloaded from the CCDC.
;
_cell_angle_alpha 104.855(2)
_cell_angle_beta 101.124(2)
_cell_angle_gamma 107.478(2)
_cell_formula_units_Z 1
_cell_length_a 11.9318(3)
_cell_length_b 15.1642(4)
_cell_length_c 18.9347(6)
_cell_measurement_reflns_used 4074
_cell_measurement_temperature 200(2)
_cell_measurement_theta_max 25.30
_cell_measurement_theta_min 2.27
_cell_volume 3020.17(16)
_computing_cell_refinement 'APEX II (Bruker, 2009)'
_computing_data_collection 'APEX II (Bruker, 2009)'
_computing_data_reduction 'SAINT (Bruker)'
_computing_molecular_graphics 'Mercury (Macrae et al., 2008)'
_computing_publication_material 'CIFTAB (Sheldrick, 1997)'
_computing_structure_refinement 'SHELXL-2014/7 (Sheldrick, 2014)'
_computing_structure_solution 'XT (Sheldrick, 2014)'
_diffrn_ambient_temperature 200(2)
_diffrn_measured_fraction_theta_full 0.990
_diffrn_measured_fraction_theta_max 0.990
_diffrn_measurement_device_type 'Bruker APEX-II CCD'
_diffrn_measurement_method '\f and \w scans'
_diffrn_radiation_type MoK\a
_diffrn_radiation_wavelength 0.71073
_diffrn_reflns_av_R_equivalents 0.0450
_diffrn_reflns_av_unetI/netI 0.0855
_diffrn_reflns_Laue_measured_fraction_full 0.990
_diffrn_reflns_Laue_measured_fraction_max 0.990
_diffrn_reflns_limit_h_max 14
_diffrn_reflns_limit_h_min -14
_diffrn_reflns_limit_k_max 18
_diffrn_reflns_limit_k_min -16
_diffrn_reflns_limit_l_max 11
_diffrn_reflns_limit_l_min -22
_diffrn_reflns_number 16741
_diffrn_reflns_point_group_measured_fraction_full 0.990
_diffrn_reflns_point_group_measured_fraction_max 0.990
_diffrn_reflns_theta_full 25.242
_diffrn_reflns_theta_max 25.250
_diffrn_reflns_theta_min 1.556
_exptl_absorpt_coefficient_mu 2.267
_exptl_absorpt_correction_T_max 0.7454
_exptl_absorpt_correction_T_min 0.6367
_exptl_absorpt_correction_type multi-scan
_exptl_absorpt_process_details 'SADABS, Bruker (2003)'
_exptl_crystal_colour black
_exptl_crystal_density_diffrn 1.675
_exptl_crystal_description block
_exptl_crystal_F_000 1529
_exptl_crystal_size_max 0.120
_exptl_crystal_size_mid 0.100
_exptl_crystal_size_min 0.080
_refine_diff_density_max 1.638
_refine_diff_density_min -0.928
_refine_diff_density_rms 0.148
_refine_ls_extinction_method none
_refine_ls_goodness_of_fit_ref 1.015
_refine_ls_hydrogen_treatment constr
_refine_ls_matrix_type full
_refine_ls_number_parameters 893
_refine_ls_number_reflns 10839
_refine_ls_number_restraints 199
_refine_ls_restrained_S_all 1.019
_refine_ls_R_factor_all 0.0881
_refine_ls_R_factor_gt 0.0507
_refine_ls_shift/su_max 0.004
_refine_ls_shift/su_mean 0.000
_refine_ls_structure_factor_coef Fsqd
_refine_ls_weighting_details 'w=1/[\s^2^(Fo^2^)+(0.0623P)^2^+1.6458P] where P=(Fo^2^+2Fc^2^)/3'
_refine_ls_weighting_scheme calc
_refine_ls_wR_factor_gt 0.1123
_refine_ls_wR_factor_ref 0.1303
_reflns_Friedel_coverage 0.000
_reflns_number_gt 7396
_reflns_number_total 10839
_reflns_threshold_expression 'I > 2\s(I)'
_cod_data_source_file c6dt04413a2.cif
_cod_data_source_block 2
_cod_depositor_comments 'Adding full bibliography for 7041930--7041932.cif.'
_cod_original_cell_volume 3020.17(15)
_cod_original_formula_sum 'C88.19 H130.58 Gd4 N36 O45.10'
_cod_database_code 7041931
_shelx_shelxl_version_number 2014/7
_shelx_space_group_comment
;
The symmetry employed for this shelxl refinement is uniquely defined
by the following loop, which should always be used as a source of
symmetry information in preference to the above space-group names.
They are only intended as comments.
;
_shelx_estimated_absorpt_t_min 0.773
_shelx_estimated_absorpt_t_max 0.839

loop_
_space_group_symop_operation_xyz
'x, y, z'
'-x, -y, -z'

loop_
_atom_site_label
_atom_site_type_symbol
_atom_site_fract_x
_atom_site_fract_y
_atom_site_fract_z
_atom_site_U_iso_or_equiv
_atom_site_adp_type
_atom_site_occupancy
_atom_site_site_symmetry_order
_atom_site_calc_flag
_atom_site_refinement_flags_posn
_atom_site_refinement_flags_adp
_atom_site_refinement_flags_occupancy
_atom_site_disorder_assembly
_atom_site_disorder_group
Gd1 Gd 0.61344(3) 0.38681(3) 0.23604(2) 0.02426(12) Uani 1 1 d . . . . .
Gd2 Gd 0.70291(3) 0.16226(3) 0.25260(2) 0.02344(12) Uani 1 1 d . . . . .
C1 C 0.5363(7) 0.2621(6) 0.3494(5) 0.0303(19) Uani 1 1 d . . . . .
C2 C 0.4387(7) 0.2971(6) 0.3420(5) 0.0306(19) Uani 1 1 d . . . . .
C3 C 0.3629(8) 0.2914(7) 0.3875(5) 0.043(2) Uani 1 1 d . . . . .
H3 H 0.2979 0.3151 0.3800 0.051 Uiso 1 1 calc R U . . .
C4 C 0.3806(8) 0.2510(7) 0.4448(5) 0.046(2) Uani 1 1 d . . . . .
H4 H 0.3266 0.2450 0.4757 0.056 Uiso 1 1 calc R U . . .
C5 C 0.4755(9) 0.2203(7) 0.4560(5) 0.044(2) Uani 1 1 d . . . . .
H5 H 0.4897 0.1958 0.4969 0.053 Uiso 1 1 calc R U . . .
C6 C 0.5542(7) 0.2233(6) 0.4093(4) 0.0298(18) Uani 1 1 d . . . . .
C7 C 0.3336(9) 0.3786(9) 0.2771(6) 0.059(3) Uani 1 1 d . . . . .
H7A H 0.2542 0.3248 0.2627 0.088 Uiso 1 1 calc R U . . .
H7B H 0.3356 0.4092 0.2374 0.088 Uiso 1 1 calc R U . . .
H7C H 0.3449 0.4276 0.3258 0.088 Uiso 1 1 calc R U . . .
C8 C 0.6532(8) 0.1915(6) 0.4313(5) 0.034(2) Uani 1 1 d . . . . .
H8 H 0.6670 0.1815 0.4793 0.041 Uiso 1 1 calc R U . . .
C9 C 0.9126(7) 0.2206(6) 0.4909(4) 0.0285(18) Uani 1 1 d . . . . .
C10 C 1.0807(8) 0.3315(6) 0.6155(5) 0.0326(19) Uani 1 1 d . . . . .
C11 C 1.0839(8) 0.4775(6) 0.7491(4) 0.0323(19) Uani 1 1 d . . . . .
H11 H 1.0205 0.4159 0.7379 0.039 Uiso 1 1 calc R U . . .
C12 C 1.1398(7) 0.6620(6) 0.8002(4) 0.0295(19) Uani 1 1 d . . . . .
C13 C 1.0643(7) 0.5640(6) 0.7892(4) 0.0288(18) Uani 1 1 d . . . . .
C14 C 0.9579(8) 0.5457(7) 0.8141(5) 0.038(2) Uani 1 1 d . . . . .
H14 H 0.9070 0.4801 0.8058 0.045 Uiso 1 1 calc R U . . .
C15 C 0.9282(8) 0.6210(7) 0.8497(5) 0.042(2) Uani 1 1 d . . . . .
H15 H 0.8578 0.6077 0.8676 0.051 Uiso 1 1 calc R U . . .
C16 C 0.9990(7) 0.7177(7) 0.8606(5) 0.037(2) Uani 1 1 d . . . . .
H16 H 0.9768 0.7700 0.8854 0.044 Uiso 1 1 calc R U . . .
C17 C 1.1000(7) 0.7364(6) 0.8356(4) 0.0249(17) Uani 1 1 d . . . . .
C18 C 1.1346(8) 0.9076(6) 0.8758(5) 0.039(2) Uani 1 1 d . . . . .
H18A H 1.0519 0.8961 0.8455 0.058 Uiso 1 1 calc R U . . .
H18B H 1.1919 0.9708 0.8782 0.058 Uiso 1 1 calc R U . . .
H18C H 1.1337 0.9084 0.9276 0.058 Uiso 1 1 calc R U . . .
C19 C 0.5066(7) 0.5711(6) 0.2221(5) 0.0313(19) Uani 1 1 d . . . . .
C20 C 0.5320(7) 0.6699(6) 0.2657(5) 0.035(2) Uani 1 1 d . . . . .
C21 C 0.4605(8) 0.7194(7) 0.2426(5) 0.040(2) Uani 1 1 d . . . . .
H21 H 0.4749 0.7843 0.2732 0.048 Uiso 1 1 calc R U . . .
C22 C 0.3657(9) 0.6727(7) 0.1731(6) 0.048(2) Uani 1 1 d . . . . .
H22 H 0.3190 0.7080 0.1559 0.058 Uiso 1 1 calc R U . . .
C23 C 0.3391(8) 0.5784(7) 0.1298(5) 0.040(2) Uani 1 1 d . . . . .
H23 H 0.2740 0.5482 0.0834 0.049 Uiso 1 1 calc R U . . .
C24 C 0.4088(7) 0.5255(6) 0.1541(5) 0.0300(19) Uani 1 1 d . . . . .
C25 C 0.6610(9) 0.8081(6) 0.3736(5) 0.045(2) Uani 1 1 d . . . . .
H25A H 0.6794 0.8479 0.3409 0.067 Uiso 1 1 calc R U . . .
H25B H 0.7340 0.8280 0.4168 0.067 Uiso 1 1 calc R U . . .
H25C H 0.5934 0.8177 0.3927 0.067 Uiso 1 1 calc R U . . .
C26 C 0.3720(7) 0.4246(6) 0.1069(5) 0.0314(19) Uani 1 1 d . . . . .
H26 H 0.3107 0.4022 0.0593 0.038 Uiso 1 1 calc R U . . .
C27 C 0.3974(7) 0.1974(6) 0.0794(5) 0.0326(19) Uani 1 1 d . . . . .
C28 C 0.4662(7) 0.0553(6) 0.0881(5) 0.0314(19) Uani 1 1 d . . . . .
C29 C 0.6111(8) -0.0962(6) 0.1366(5) 0.034(2) Uani 1 1 d . . . . .
H29 H 0.5524 -0.1534 0.0971 0.041 Uiso 1 1 calc R U . . .
C30 C 0.7934(7) -0.0333(7) 0.2511(5) 0.034(2) Uani 1 1 d . . . . .
C31 C 0.7096(8) -0.1084(6) 0.1860(5) 0.0307(19) Uani 1 1 d . . . . .
C32 C 0.7160(8) -0.2024(6) 0.1665(5) 0.040(2) Uani 1 1 d . . . . .
H32 H 0.6562 -0.2536 0.1231 0.048 Uiso 1 1 calc R U . . .
C33 C 0.8056(9) -0.2213(7) 0.2086(5) 0.044(2) Uani 1 1 d . . . . .
H33 H 0.8097 -0.2848 0.1944 0.052 Uiso 1 1 calc R U . . .
C34 C 0.8916(9) -0.1462(7) 0.2728(5) 0.044(2) Uani 1 1 d . . . . .
H34 H 0.9538 -0.1597 0.3028 0.053 Uiso 1 1 calc R U . . .
C35 C 0.8896(8) -0.0534(6) 0.2943(5) 0.038(2) Uani 1 1 d D U . . .
O8 O 0.9667(6) 0.0229(5) 0.3573(3) 0.0519(18) Uani 1 1 d D U . . .
C36 C 1.065(3) 0.0080(17) 0.4020(17) 0.061(6) Uani 0.81(11) 1 d D U P A 1
H36A H 1.0319 -0.0488 0.4179 0.092 Uiso 0.81(11) 1 calc R U P A 1
H36B H 1.1106 0.0665 0.4474 0.092 Uiso 0.81(11) 1 calc R U P A 1
H36C H 1.1201 -0.0041 0.3717 0.092 Uiso 0.81(11) 1 calc R U P A 1
C36' C 1.030(13) -0.002(5) 0.417(4) 0.061(6) Uani 0.19(11) 1 d D U P A 2
H36D H 0.9719 -0.0315 0.4422 0.092 Uiso 0.19(11) 1 calc R U P A 2
H36E H 1.0952 0.0578 0.4545 0.092 Uiso 0.19(11) 1 calc R U P A 2
H36F H 1.0661 -0.0485 0.3953 0.092 Uiso 0.19(11) 1 calc R U P A 2
C37 C 0.6591(10) 0.4694(7) 0.0823(6) 0.057(3) Uani 1 1 d D . . . .
H37A H 0.6808 0.4514 0.0347 0.086 Uiso 1 1 calc R U . . .
H37B H 0.5776 0.4736 0.0710 0.086 Uiso 1 1 calc R U . . .
H37C H 0.7199 0.5331 0.1169 0.086 Uiso 1 1 calc R U . . .
C38 C 0.6456(10) 0.5387(7) 0.4254(5) 0.061(3) Uani 1 1 d D . . . .
H38A H 0.7154 0.5849 0.4693 0.092 Uiso 1 1 calc R U . . .
H38B H 0.5814 0.5015 0.4434 0.092 Uiso 1 1 calc R U . . .
H38C H 0.6127 0.5749 0.3963 0.092 Uiso 1 1 calc R U . . .
C40 C 0.4873(10) -0.0238(7) 0.2866(7) 0.067(3) Uani 1 1 d D . . . .
H40A H 0.5603 -0.0415 0.2920 0.100 Uiso 1 1 calc R U . . .
H40B H 0.4166 -0.0793 0.2490 0.100 Uiso 1 1 calc R U . . .
H40C H 0.4705 -0.0077 0.3361 0.100 Uiso 1 1 calc R U . . .
C41 C 0.0433(10) 0.1252(7) 0.9414(7) 0.085(4) Uani 1 1 d D . . . .
H41A H 0.0735 0.0792 0.9594 0.127 Uiso 1 1 calc R U . . .
H41B H 0.0420 0.1145 0.8879 0.127 Uiso 1 1 calc R U . . .
H41C H -0.0400 0.1145 0.9455 0.127 Uiso 1 1 calc R U . . .
C43 C 0.0046(16) 0.3802(19) 0.9045(10) 0.192(11) Uani 1 1 d D U . . .
H43A H 0.0724 0.3852 0.8818 0.289 Uiso 1 1 calc R U . . .
H43B H -0.0059 0.4435 0.9181 0.289 Uiso 1 1 calc R U . . .
H43C H -0.0713 0.3296 0.8676 0.289 Uiso 1 1 calc R U . . .
N1 N 0.7255(6) 0.1754(5) 0.3906(4) 0.0304(16) Uani 1 1 d . . . . .
N2 N 0.8216(6) 0.1519(5) 0.4276(4) 0.0343(16) Uani 1 1 d . . . . .
H2 H 0.8231 0.0928 0.4100 0.041 Uiso 1 1 calc R U . . .
N3 N 1.0153(7) 0.2004(5) 0.5069(4) 0.0438(19) Uani 1 1 d . . . . .
N4 N 1.1020(7) 0.2570(5) 0.5711(4) 0.0433(19) Uani 1 1 d . . . . .
N5 N 0.9881(7) 0.3578(6) 0.5946(5) 0.055(2) Uani 1 1 d . . . . .
N6 N 0.9002(7) 0.2999(6) 0.5296(4) 0.052(2) Uani 1 1 d . . . . .
N7 N 1.1680(6) 0.3813(5) 0.6842(4) 0.0331(16) Uani 1 1 d . . . . .
H7 H 1.2176 0.3542 0.7020 0.040 Uiso 1 1 calc R U . . .
N8 N 1.1793(6) 0.4763(5) 0.7271(4) 0.0301(15) Uani 1 1 d . . . . .
N9 N 0.4163(6) 0.3615(5) 0.1245(4) 0.0310(16) Uani 1 1 d . . . . .
N10 N 0.3581(6) 0.2687(5) 0.0691(4) 0.0370(17) Uani 1 1 d . . . . .
H10 H 0.2978 0.2571 0.0288 0.044 Uiso 1 1 calc R U . . .
N11 N 0.4967(6) 0.2174(5) 0.1358(3) 0.0251(14) Uani 1 1 d . . . . .
N12 N 0.5308(6) 0.1408(5) 0.1395(3) 0.0248(14) Uani 1 1 d . . . . .
N13 N 0.3604(6) 0.0346(5) 0.0297(4) 0.0381(18) Uani 1 1 d . . . . .
N14 N 0.3279(6) 0.1064(5) 0.0255(4) 0.0372(17) Uani 1 1 d . . . . .
N15 N 0.4944(6) -0.0240(5) 0.0860(4) 0.0355(17) Uani 1 1 d . . . . .
H15A H 0.4498 -0.0811 0.0503 0.043 Uiso 1 1 calc R U . . .
N16 N 0.5956(6) -0.0137(5) 0.1416(4) 0.0304(16) Uani 1 1 d . . . . .
O2 O 0.4310(5) 0.3407(4) 0.2850(3) 0.0332(14) Uani 1 1 d . . . . .
O3 O 1.2392(5) 0.6861(4) 0.7771(3) 0.0249(12) Uani 1 1 d . . . . .
O4 O 1.1731(5) 0.8303(4) 0.8407(3) 0.0334(13) Uani 1 1 d . . . . .
O5 O 0.5753(5) 0.5249(4) 0.2475(3) 0.0344(14) Uani 1 1 d . . . . .
O1 O 0.6047(4) 0.2681(4) 0.3026(3) 0.0254(12) Uani 1 1 d . . . . .
O6 O 0.6266(5) 0.7078(4) 0.3307(3) 0.0404(15) Uani 1 1 d . . . . .
O7 O 0.7903(5) 0.0555(4) 0.2729(3) 0.0330(13) Uani 1 1 d . . . . .
O15 O 0.6579(5) 0.3973(4) 0.1174(3) 0.0358(14) Uani 1 1 d D . . . .
H15B H 0.6774 0.3446 0.0904 0.043 Uiso 1 1 calc R U . . .
O16 O 0.6853(6) 0.4724(4) 0.3773(3) 0.0404(15) Uani 1 1 d D . . . .
H16A H 0.7505 0.4585 0.4038 0.048 Uiso 1 1 calc R U . . .
O18 O 0.5081(5) 0.0581(4) 0.2620(3) 0.0339(13) Uani 1 1 d D . . . .
H18 H 0.4388 0.0751 0.2472 0.041 Uiso 1 1 calc R U . . .
O19 O 0.1212(6) 0.2218(5) 0.9861(4) 0.066(2) Uani 1 1 d D . . . .
H19 H 0.0925 0.2638 0.9804 0.099 Uiso 1 1 d R U . . .
O21 O 0.0303(9) 0.3556(8) 0.9687(6) 0.119(4) Uani 1 1 d D U . . .
H21A H -0.0340 0.3508 0.9806 0.179 Uiso 1 1 d R U . . .
N17 N 0.7409(8) 0.2522(6) 0.9876(5) 0.049(2) Uani 1 1 d D . . . .
O9 O 0.6500(6) 0.2286(5) 1.0115(4) 0.0549(18) Uani 1 1 d D . . . .
O10 O 0.7594(8) 0.1881(6) 0.9421(5) 0.083(3) Uani 1 1 d D . . . .
O11 O 0.8108(6) 0.3388(5) 1.0091(4) 0.0598(19) Uani 1 1 d D . . . .
N19 N 0.2244(16) 0.0764(16) 0.2084(12) 0.148(7) Uani 0.7970(13) 1 d D U P B 2
O22 O 0.174(2) 0.1337(19) 0.1950(16) 0.263(11) Uani 0.7970(13) 1 d D U P B 2
O23 O 0.198(2) 0.0428(17) 0.2570(13) 0.219(10) Uani 0.7970(13) 1 d D U P B 2
O24 O 0.2941(10) 0.0478(12) 0.1821(6) 0.125(5) Uani 0.7970(13) 1 d D U P B 2
N18 N 1.013(3) 0.508(4) 0.509(2) 0.040(7) Uani 0.2030(13) 1 d D U P B -1
O12 O 0.908(2) 0.510(3) 0.4929(18) 0.059(9) Uani 0.2030(13) 1 d D U P B -1
O13 O 1.037(3) 0.449(2) 0.4634(17) 0.053(9) Uani 0.2030(13) 1 d D U P B -1
O14 O 1.091(2) 0.5595(17) 0.5692(13) 0.037(7) Uani 0.2030(13) 1 d D U P B -1
O25 O 1.2182(12) 0.5634(10) 0.4943(8) 0.079(4) Uani 0.594(3) 1 d D U P C 2
H25 H 1.1494 0.5192 0.4805 0.118 Uiso 0.594(3) 1 d R U P C 2
C44 C 1.2602(18) 0.5460(16) 0.4257(10) 0.078(6) Uani 0.594(3) 1 d D U P C 2
H44A H 1.2722 0.6030 0.4085 0.116 Uiso 0.594(3) 1 calc R U P C 2
H44B H 1.1983 0.4876 0.3850 0.116 Uiso 0.594(3) 1 calc R U P C 2
H44C H 1.3380 0.5358 0.4377 0.116 Uiso 0.594(3) 1 calc R U P C 2
O17 O 0.9131(5) 0.2697(4) 0.3319(3) 0.0346(13) Uani 1 1 d D U . . .
H17A H 0.9147 0.3276 0.3673 0.042 Uiso 0.544(14) 1 calc R U P D 1
H17B H 0.9692 0.2366 0.3331 0.042 Uiso 0.456(14) 1 calc R U P D 2
C39 C 1.0325(10) 0.2677(13) 0.3385(9) 0.041(5) Uani 0.544(14) 1 d D U P D 1
H39A H 1.0761 0.2844 0.3925 0.061 Uiso 0.544(14) 1 calc R U P D 1
H39B H 1.0779 0.3155 0.3179 0.061 Uiso 0.544(14) 1 calc R U P D 1
H39C H 1.0263 0.2018 0.3098 0.061 Uiso 0.544(14) 1 calc R U P D 1
C39' C 0.968(2) 0.3699(9) 0.3759(12) 0.062(7) Uani 0.456(14) 1 d D U P D 2
H39D H 1.0503 0.3838 0.4077 0.093 Uiso 0.456(14) 1 calc R U P D 2
H39E H 0.9176 0.3866 0.4087 0.093 Uiso 0.456(14) 1 calc R U P D 2
H39F H 0.9730 0.4092 0.3420 0.093 Uiso 0.456(14) 1 calc R U P D 2
O26 O 1.0772(14) 0.1899(13) 0.3315(11) 0.077(7) Uani 0.456(14) 1 d D . P D 2
H26A H 1.0431 0.1390 0.3400 0.116 Uiso 0.456(14) 1 d DR U P D 2
H26B H 1.1050 0.1760 0.2950 0.116 Uiso 0.456(14) 1 d DR U P D 2
C45 C 1.191(3) -0.138(4) 0.283(2) 0.214(18) Uani 0.5 1 d D U P E 1
H45A H 1.2796 -0.1178 0.3040 0.321 Uiso 0.5 1 d R U P E 1
H45B H 1.1483 -0.1900 0.3010 0.321 Uiso 0.5 1 d R U P E 1
H45C H 1.1665 -0.0814 0.3001 0.321 Uiso 0.5 1 d R U P E 1
O27 O 1.156(3) -0.171(3) 0.202(2) 0.240(16) Uani 0.5 1 d D U P E 1
H27 H 1.1788 -0.1339 0.1787 0.360 Uiso 0.5 1 d R U P E 1
O29 O 1.200(4) -0.162(2) 0.3811(19) 0.187(12) Uani 0.5 1 d D U P F 2
H29A H 1.1464 -0.1900 0.3992 0.281 Uiso 0.5 1 calc R U P F 2
C47 C 1.209(4) -0.232(2) 0.319(2) 0.179(15) Uani 0.5 1 d D U P F 2
H47A H 1.1444 -0.2445 0.2730 0.269 Uiso 0.5 1 d R U P F 2
H47B H 1.1990 -0.2929 0.3302 0.269 Uiso 0.5 1 d R U P F 2
H47C H 1.2897 -0.2066 0.3110 0.269 Uiso 0.5 1 d R U P F 2
C46 C 0.6265(11) 0.017(2) 0.5207(18) 0.124(10) Uani 0.5 1 d D U P . .
H46A H 0.7094 0.0537 0.5201 0.186 Uiso 0.35(2) 1 calc R U P G 1
H46B H 0.5736 -0.0186 0.4681 0.186 Uiso 0.35(2) 1 calc R U P G 1
H46C H 0.6302 -0.0289 0.5480 0.186 Uiso 0.35(2) 1 calc R U P G 1
H46D H 0.6490 -0.0067 0.4744 0.186 Uiso 0.15(2) 1 d R U P G 2
H46E H 0.6448 -0.0172 0.5559 0.186 Uiso 0.15(2) 1 d R U P G 2
H46F H 0.6738 0.0880 0.5454 0.186 Uiso 0.15(2) 1 d R U P G 2
O28 O 0.578(4) 0.085(3) 0.558(2) 0.150(13) Uani 0.35(2) 1 d D U P G 1
H28A H 0.5026 0.0586 0.5479 0.225 Uiso 0.35(2) 1 d R U P G 1
O28' O 0.5000 0.0000 0.5000 0.131(19) Uani 0.30(4) 2 d DS U P G 2
H28B H 0.4866 0.0344 0.4734 0.197 Uiso 0.15(2) 1 d R U P G 2

loop_
_atom_site_aniso_label
_atom_site_aniso_U_11
_atom_site_aniso_U_22
_atom_site_aniso_U_33
_atom_site_aniso_U_23
_atom_site_aniso_U_13
_atom_site_aniso_U_12
Gd1 0.0242(2) 0.0249(2) 0.0248(2) 0.00802(19) 0.00371(17) 0.01304(19)
Gd2 0.0226(2) 0.0230(2) 0.0236(2) 0.00549(18) 0.00266(17) 0.01145(18)
C1 0.034(5) 0.029(5) 0.028(5) 0.009(4) 0.006(4) 0.015(4)
C2 0.034(5) 0.027(5) 0.031(5) 0.009(4) 0.011(4) 0.013(4)
C3 0.044(6) 0.056(6) 0.045(6) 0.021(5) 0.023(5) 0.030(5)
C4 0.044(6) 0.065(7) 0.049(6) 0.028(6) 0.031(5) 0.026(5)
C5 0.051(6) 0.047(6) 0.048(6) 0.026(5) 0.024(5) 0.021(5)
C6 0.037(5) 0.033(5) 0.024(4) 0.013(4) 0.013(4) 0.014(4)
C7 0.061(7) 0.086(8) 0.074(8) 0.051(7) 0.038(6) 0.057(7)
C8 0.042(5) 0.039(5) 0.026(5) 0.013(4) 0.009(4) 0.019(4)
C9 0.025(4) 0.024(4) 0.029(5) 0.004(4) -0.003(4) 0.010(4)
C10 0.038(5) 0.029(5) 0.029(5) 0.007(4) 0.006(4) 0.015(4)
C11 0.032(5) 0.031(5) 0.030(5) 0.012(4) -0.001(4) 0.011(4)
C12 0.027(4) 0.038(5) 0.025(5) 0.013(4) 0.003(4) 0.014(4)
C13 0.034(5) 0.033(5) 0.019(4) 0.010(4) 0.002(4) 0.014(4)
C14 0.035(5) 0.041(5) 0.036(5) 0.013(4) 0.012(4) 0.011(4)
C15 0.030(5) 0.047(6) 0.057(6) 0.021(5) 0.018(5) 0.019(5)
C16 0.029(5) 0.046(6) 0.038(5) 0.006(4) 0.011(4) 0.024(4)
C17 0.023(4) 0.029(4) 0.027(4) 0.012(4) 0.008(3) 0.013(4)
C18 0.036(5) 0.030(5) 0.051(6) 0.004(4) 0.017(4) 0.018(4)
C19 0.029(5) 0.038(5) 0.037(5) 0.016(4) 0.013(4) 0.022(4)
C20 0.024(4) 0.035(5) 0.045(5) 0.014(4) 0.000(4) 0.015(4)
C21 0.042(5) 0.031(5) 0.047(6) 0.012(5) 0.008(5) 0.018(4)
C22 0.042(6) 0.047(6) 0.066(7) 0.027(6) 0.010(5) 0.029(5)
C23 0.031(5) 0.037(5) 0.049(6) 0.011(5) 0.002(4) 0.016(4)
C24 0.028(4) 0.031(5) 0.038(5) 0.017(4) 0.008(4) 0.016(4)
C25 0.055(6) 0.036(5) 0.044(6) 0.007(5) 0.003(5) 0.029(5)
C26 0.022(4) 0.042(5) 0.034(5) 0.017(4) 0.007(4) 0.015(4)
C27 0.030(5) 0.032(5) 0.033(5) 0.007(4) 0.007(4) 0.012(4)
C28 0.028(5) 0.028(5) 0.033(5) 0.003(4) 0.000(4) 0.015(4)
C29 0.038(5) 0.026(5) 0.029(5) -0.003(4) 0.001(4) 0.013(4)
C30 0.022(4) 0.047(6) 0.023(5) -0.002(4) -0.003(4) 0.016(4)
C31 0.040(5) 0.024(4) 0.030(5) 0.012(4) 0.008(4) 0.015(4)
C32 0.043(5) 0.025(5) 0.051(6) 0.012(4) 0.011(5) 0.014(4)
C33 0.052(6) 0.028(5) 0.053(6) 0.014(5) 0.011(5) 0.019(5)
C34 0.046(6) 0.042(6) 0.043(6) 0.009(5) 0.001(5) 0.026(5)
C35 0.042(5) 0.035(5) 0.036(4) 0.007(4) 0.005(4) 0.023(4)
O8 0.055(4) 0.043(4) 0.044(4) 0.000(3) -0.016(3) 0.031(3)
C36 0.062(10) 0.055(8) 0.050(7) 0.000(6) -0.020(7) 0.037(8)
C36' 0.062(10) 0.055(8) 0.050(7) 0.000(6) -0.020(7) 0.037(8)
C37 0.074(8) 0.064(7) 0.067(7) 0.045(6) 0.038(6) 0.042(6)
C38 0.079(8) 0.053(7) 0.045(6) 0.000(5) 0.027(6) 0.022(6)
C40 0.063(7) 0.048(7) 0.100(9) 0.038(7) 0.026(7) 0.023(6)
C41 0.050(7) 0.076(9) 0.101(10) -0.002(8) 0.001(7) 0.028(7)
C43 0.107(14) 0.36(3) 0.244(17) 0.24(2) 0.088(13) 0.122(19)
N1 0.032(4) 0.027(4) 0.029(4) 0.010(3) 0.001(3) 0.011(3)
N2 0.037(4) 0.024(4) 0.040(4) 0.008(3) 0.000(3) 0.017(3)
N3 0.039(4) 0.038(5) 0.043(5) 0.001(4) -0.005(4) 0.019(4)
N4 0.045(5) 0.037(4) 0.039(5) 0.000(4) -0.007(4) 0.025(4)
N5 0.050(5) 0.049(5) 0.047(5) -0.008(4) -0.015(4) 0.030(4)
N6 0.044(5) 0.053(5) 0.044(5) -0.005(4) -0.006(4) 0.029(4)
N7 0.037(4) 0.024(4) 0.032(4) 0.006(3) -0.004(3) 0.015(3)
N8 0.030(4) 0.018(3) 0.034(4) 0.003(3) 0.000(3) 0.008(3)
N9 0.029(4) 0.030(4) 0.035(4) 0.006(3) 0.006(3) 0.019(3)
N10 0.039(4) 0.034(4) 0.033(4) 0.009(4) -0.004(3) 0.018(4)
N11 0.024(4) 0.024(4) 0.023(4) 0.004(3) -0.001(3) 0.012(3)
N12 0.025(4) 0.023(4) 0.024(4) 0.006(3) 0.003(3) 0.010(3)
N13 0.039(4) 0.031(4) 0.033(4) 0.000(3) -0.006(3) 0.016(4)
N14 0.034(4) 0.036(4) 0.034(4) 0.002(4) -0.002(3) 0.018(4)
N15 0.033(4) 0.033(4) 0.031(4) 0.004(3) -0.006(3) 0.015(3)
N16 0.027(4) 0.034(4) 0.031(4) 0.006(3) 0.008(3) 0.017(3)
O2 0.030(3) 0.048(4) 0.039(3) 0.025(3) 0.016(3) 0.026(3)
O3 0.025(3) 0.025(3) 0.027(3) 0.011(2) 0.008(2) 0.011(2)
O4 0.033(3) 0.030(3) 0.041(4) 0.012(3) 0.012(3) 0.015(3)
O5 0.034(3) 0.036(3) 0.038(3) 0.016(3) 0.003(3) 0.021(3)
O1 0.024(3) 0.028(3) 0.029(3) 0.012(3) 0.011(2) 0.011(2)
O6 0.043(4) 0.036(4) 0.040(4) 0.008(3) 0.001(3) 0.022(3)
O7 0.036(3) 0.030(3) 0.031(3) 0.003(3) 0.000(3) 0.022(3)
O15 0.039(3) 0.042(4) 0.032(3) 0.017(3) 0.011(3) 0.018(3)
O16 0.055(4) 0.037(4) 0.031(3) 0.007(3) 0.011(3) 0.024(3)
O18 0.031(3) 0.030(3) 0.041(4) 0.013(3) 0.008(3) 0.013(3)
O19 0.043(4) 0.067(5) 0.068(5) -0.003(4) -0.012(4) 0.032(4)
O21 0.121(8) 0.159(10) 0.177(10) 0.124(9) 0.084(8) 0.104(8)
N17 0.053(6) 0.036(5) 0.046(5) 0.009(4) -0.001(4) 0.012(4)
O9 0.048(4) 0.058(5) 0.039(4) 0.007(4) 0.006(3) 0.004(4)
O10 0.096(7) 0.052(5) 0.083(6) -0.005(5) 0.032(5) 0.024(5)
O11 0.061(5) 0.042(4) 0.066(5) 0.015(4) 0.008(4) 0.014(4)
N19 0.074(11) 0.185(17) 0.150(15) 0.016(12) 0.029(11) 0.040(12)
O22 0.19(2) 0.29(2) 0.35(3) 0.12(2) 0.08(2) 0.131(19)
O23 0.24(2) 0.23(2) 0.211(17) 0.064(16) 0.126(17) 0.095(18)
O24 0.062(7) 0.248(16) 0.075(8) 0.049(9) 0.010(6) 0.084(10)
N18 0.027(12) 0.031(15) 0.042(15) -0.009(10) -0.006(9) 0.009(11)
O12 0.036(12) 0.09(2) 0.043(17) 0.004(15) -0.001(10) 0.030(13)
O13 0.026(14) 0.036(16) 0.060(16) -0.022(12) 0.000(11) 0.000(12)
O14 0.028(12) 0.020(13) 0.045(14) -0.009(10) -0.008(9) 0.014(11)
O25 0.071(9) 0.070(9) 0.098(10) 0.034(8) 0.012(7) 0.035(8)
C44 0.055(12) 0.094(16) 0.108(13) 0.046(12) 0.030(10) 0.047(12)
O17 0.031(3) 0.038(3) 0.031(3) 0.007(3) 0.002(3) 0.015(3)
C39 0.033(7) 0.054(11) 0.038(10) 0.011(9) 0.010(6) 0.023(7)
C39' 0.056(14) 0.043(8) 0.057(13) 0.001(7) -0.010(11) 0.007(7)
O26 0.036(10) 0.071(13) 0.118(16) 0.032(11) 0.022(10) 0.012(9)
C45 0.10(2) 0.33(4) 0.23(3) 0.07(2) 0.09(2) 0.09(2)
O27 0.23(3) 0.30(3) 0.22(3) 0.06(2) 0.08(2) 0.15(2)
O29 0.26(3) 0.15(2) 0.21(2) 0.101(17) 0.076(19) 0.116(19)
C47 0.25(3) 0.09(2) 0.23(3) 0.086(18) 0.11(2) 0.05(2)
C46 0.145(17) 0.093(15) 0.131(17) 0.060(13) 0.016(13) 0.036(13)
O28 0.26(3) 0.13(2) 0.14(2) 0.111(17) 0.08(2) 0.11(2)
O28' 0.136(19) 0.12(3) 0.16(4) 0.12(3) 0.019(15) 0.027(16)

loop_
_atom_type_symbol
_atom_type_description
_atom_type_scat_dispersion_real
_atom_type_scat_dispersion_imag
_atom_type_scat_source
C C 0.0033 0.0016 'International Tables Vol C Tables 4.2.6.8 and 6.1.1.4'
H H 0.0000 0.0000 'International Tables Vol C Tables 4.2.6.8 and 6.1.1.4'
N N 0.0061 0.0033 'International Tables Vol C Tables 4.2.6.8 and 6.1.1.4'
O O 0.0106 0.0060 'International Tables Vol C Tables 4.2.6.8 and 6.1.1.4'
Gd Gd -0.1653 3.9035 'International Tables Vol C Tables 4.2.6.8 and 6.1.1.4'

loop_
_geom_angle_atom_site_label_1
_geom_angle_atom_site_label_2
_geom_angle_atom_site_label_3
_geom_angle
_geom_angle_site_symmetry_1
_geom_angle_site_symmetry_3
O5 Gd1 O3 144.91(19) . 2_766
O5 Gd1 O1 138.54(18) . .
O3 Gd1 O1 67.31(16) 2_766 .
O5 Gd1 O15 87.14(19) . .
O3 Gd1 O15 74.20(16) 2_766 .
O1 Gd1 O15 134.21(17) . .
O5 Gd1 O16 77.23(18) . .
O3 Gd1 O16 99.95(17) 2_766 .
O1 Gd1 O16 69.73(18) . .
O15 Gd1 O16 142.9(2) . .
O5 Gd1 O2 82.72(19) . .
O3 Gd1 O2 130.44(16) 2_766 .
O1 Gd1 O2 64.20(15) . .
O15 Gd1 O2 138.98(18) . .
O16 Gd1 O2 72.57(19) . .
O5 Gd1 N8 73.9(2) . 2_766
O3 Gd1 N8 72.31(19) 2_766 2_766
O1 Gd1 N8 115.41(18) . 2_766
O15 Gd1 N8 73.1(2) . 2_766
O16 Gd1 N8 70.3(2) . 2_766
O2 Gd1 N8 139.5(2) . 2_766
O5 Gd1 N11 128.91(19) . .
O3 Gd1 N11 74.23(18) 2_766 .
O1 Gd1 N11 73.14(18) . .
O15 Gd1 N11 73.32(19) . .
O16 Gd1 N11 141.52(19) . .
O2 Gd1 N11 82.62(19) . .
N8 Gd1 N11 137.6(2) 2_766 .
O5 Gd1 N9 67.6(2) . .
O3 Gd1 N9 126.51(18) 2_766 .
O1 Gd1 N9 120.45(19) . .
O15 Gd1 N9 66.02(19) . .
O16 Gd1 N9 133.29(18) . .
O2 Gd1 N9 73.38(18) . .
N8 Gd1 N9 124.0(2) 2_766 .
N11 Gd1 N9 61.34(19) . .
O5 Gd1 Gd2 170.60(14) . .
O3 Gd1 Gd2 35.67(12) 2_766 .
O1 Gd1 Gd2 34.67(11) . .
O15 Gd1 Gd2 100.42(12) . .
O16 Gd1 Gd2 93.38(12) . .
O2 Gd1 Gd2 94.92(11) . .
N8 Gd1 Gd2 102.75(13) 2_766 .
N11 Gd1 Gd2 59.39(13) . .
N9 Gd1 Gd2 120.56(14) . .
O7 Gd2 O1 145.75(18) . .
O7 Gd2 O3 137.03(18) . 2_766
O1 Gd2 O3 67.13(16) . 2_766
O7 Gd2 O18 90.71(19) . .
O1 Gd2 O18 73.06(17) . .
O3 Gd2 O18 132.11(16) 2_766 .
O7 Gd2 O17 77.03(19) . .
O1 Gd2 O17 96.60(18) . .
O3 Gd2 O17 70.63(17) 2_766 .
O18 Gd2 O17 141.00(18) . .
O7 Gd2 O4 81.18(18) . 2_766
O1 Gd2 O4 130.40(16) . 2_766
O3 Gd2 O4 64.06(16) 2_766 2_766
O18 Gd2 O4 139.72(18) . 2_766
O17 Gd2 O4 75.47(18) . 2_766
O7 Gd2 N1 74.1(2) . .
O1 Gd2 N1 72.17(18) . .
O3 Gd2 N1 117.96(19) 2_766 .
O18 Gd2 N1 71.2(2) . .
O17 Gd2 N1 69.9(2) . .
O4 Gd2 N1 140.94(19) 2_766 .
O7 Gd2 N12 129.2(2) . .
O1 Gd2 N12 74.78(18) . .
O3 Gd2 N12 73.10(18) 2_766 .
O18 Gd2 N12 71.65(18) . .
O17 Gd2 N12 143.16(19) . .
O4 Gd2 N12 83.25(18) 2_766 .
N1 Gd2 N12 135.8(2) . .
O7 Gd2 N16 67.57(19) . .
O1 Gd2 N16 126.89(18) . .
O3 Gd2 N16 121.35(18) 2_766 .
O18 Gd2 N16 65.65(18) . .
O17 Gd2 N16 136.49(18) . .
O4 Gd2 N16 74.86(19) 2_766 .
N1 Gd2 N16 120.4(2) . .
N12 Gd2 N16 61.76(19) . .
O7 Gd2 Gd1 169.09(15) . .
O1 Gd2 Gd1 35.76(11) . .
O3 Gd2 Gd1 34.39(11) 2_766 .
O18 Gd2 Gd1 98.75(12) . .
O17 Gd2 Gd1 92.14(12) . .
O4 Gd2 Gd1 94.88(11) 2_766 .
N1 Gd2 Gd1 103.74(14) . .
N12 Gd2 Gd1 59.76(14) . .
N16 Gd2 Gd1 121.40(13) . .
O1 C1 C6 124.3(7) . .
O1 C1 C2 119.9(7) . .
C6 C1 C2 115.9(7) . .
C3 C2 O2 124.0(7) . .
C3 C2 C1 123.0(7) . .
O2 C2 C1 113.1(7) . .
C2 C3 C4 120.0(8) . .
C2 C3 H3 120.0 . .
C4 C3 H3 120.0 . .
C5 C4 C3 119.1(8) . .
C5 C4 H4 120.5 . .
C3 C4 H4 120.5 . .
C4 C5 C6 122.5(8) . .
C4 C5 H5 118.8 . .
C6 C5 H5 118.8 . .
C5 C6 C1 119.5(7) . .
C5 C6 C8 115.0(7) . .
C1 C6 C8 125.3(7) . .
O2 C7 H7A 109.5 . .
O2 C7 H7B 109.5 . .
H7A C7 H7B 109.5 . .
O2 C7 H7C 109.5 . .
H7A C7 H7C 109.5 . .
H7B C7 H7C 109.5 . .
N1 C8 C6 124.9(7) . .
N1 C8 H8 117.5 . .
C6 C8 H8 117.5 . .
N6 C9 N3 124.0(8) . .
N6 C9 N2 121.8(7) . .
N3 C9 N2 114.2(7) . .
N5 C10 N4 124.2(8) . .
N5 C10 N7 121.8(8) . .
N4 C10 N7 113.9(7) . .
N8 C11 C13 126.1(8) . .
N8 C11 H11 117.0 . .
C13 C11 H11 117.0 . .
O3 C12 C17 119.5(7) . .
O3 C12 C13 124.5(7) . .
C17 C12 C13 115.9(7) . .
C14 C13 C12 120.2(7) . .
C14 C13 C11 115.3(8) . .
C12 C13 C11 124.4(7) . .
C15 C14 C13 120.4(8) . .
C15 C14 H14 119.8 . .
C13 C14 H14 119.8 . .
C14 C15 C16 121.1(8) . .
C14 C15 H15 119.5 . .
C16 C15 H15 119.5 . .
C17 C16 C15 119.4(8) . .
C17 C16 H16 120.3 . .
C15 C16 H16 120.3 . .
C16 C17 O4 123.5(7) . .
C16 C17 C12 123.0(8) . .
O4 C17 C12 113.5(6) . .
O4 C18 H18A 109.5 . .
O4 C18 H18B 109.5 . .
H18A C18 H18B 109.5 . .
O4 C18 H18C 109.5 . .
H18A C18 H18C 109.5 . .
H18B C18 H18C 109.5 . .
O5 C19 C24 122.4(8) . .
O5 C19 C20 118.8(7) . .
C24 C19 C20 118.8(7) . .
O6 C20 C21 124.5(8) . .
O6 C20 C19 115.0(7) . .
C21 C20 C19 120.5(8) . .
C20 C21 C22 119.2(8) . .
C20 C21 H21 120.4 . .
C22 C21 H21 120.4 . .
C23 C22 C21 121.8(8) . .
C23 C22 H22 119.1 . .
C21 C22 H22 119.1 . .
C22 C23 C24 119.7(9) . .
C22 C23 H23 120.2 . .
C24 C23 H23 120.2 . .
C19 C24 C23 119.9(8) . .
C19 C24 C26 123.6(7) . .
C23 C24 C26 116.5(8) . .
O6 C25 H25A 109.5 . .
O6 C25 H25B 109.5 . .
H25A C25 H25B 109.5 . .
O6 C25 H25C 109.5 . .
H25A C25 H25C 109.5 . .
H25B C25 H25C 109.5 . .
N9 C26 C24 125.1(8) . .
N9 C26 H26 117.5 . .
C24 C26 H26 117.5 . .
N11 C27 N10 120.9(8) . .
N11 C27 N14 125.6(7) . .
N10 C27 N14 113.5(7) . .
N12 C28 N15 122.6(7) . .
N12 C28 N13 125.1(7) . .
N15 C28 N13 112.3(7) . .
N16 C29 C31 125.7(8) . .
N16 C29 H29 117.2 . .
C31 C29 H29 117.2 . .
O7 C30 C31 122.9(7) . .
O7 C30 C35 119.1(7) . .
C31 C30 C35 117.9(8) . .
C30 C31 C32 120.3(8) . .
C30 C31 C29 123.1(7) . .
C32 C31 C29 116.6(8) . .
C33 C32 C31 121.3(9) . .
C33 C32 H32 119.4 . .
C31 C32 H32 119.4 . .
C32 C33 C34 118.9(8) . .
C32 C33 H33 120.6 . .
C34 C33 H33 120.6 . .
C35 C34 C33 122.2(8) . .
C35 C34 H34 118.9 . .
C33 C34 H34 118.9 . .
O8 C35 C34 126.0(8) . .
O8 C35 C30 114.5(7) . .
C34 C35 C30 119.3(8) . .
C35 O8 C36 117.2(8) . .
C35 O8 C36' 116(3) . .
O8 C36 H36A 109.5 . .
O8 C36 H36B 109.5 . .
H36A C36 H36B 109.5 . .
O8 C36 H36C 109.5 . .
H36A C36 H36C 109.5 . .
H36B C36 H36C 109.5 . .
O8 C36' H36D 109.5 . .
O8 C36' H36E 109.5 . .
H36D C36' H36E 109.5 . .
O8 C36' H36F 109.5 . .
H36D C36' H36F 109.5 . .
H36E C36' H36F 109.5 . .
O15 C37 H37A 109.5 . .
O15 C37 H37B 109.5 . .
H37A C37 H37B 109.5 . .
O15 C37 H37C 109.5 . .
H37A C37 H37C 109.5 . .
H37B C37 H37C 109.5 . .
O16 C38 H38A 109.5 . .
O16 C38 H38B 109.5 . .
H38A C38 H38B 109.5 . .
O16 C38 H38C 109.5 . .
H38A C38 H38C 109.5 . .
H38B C38 H38C 109.5 . .
O18 C40 H40A 109.5 . .
O18 C40 H40B 109.5 . .
H40A C40 H40B 109.5 . .
O18 C40 H40C 109.5 . .
H40A C40 H40C 109.5 . .
H40B C40 H40C 109.5 . .
O19 C41 H41A 109.5 . .
O19 C41 H41B 109.5 . .
H41A C41 H41B 109.5 . .
O19 C41 H41C 109.5 . .
H41A C41 H41C 109.5 . .
H41B C41 H41C 109.5 . .
O21 C43 H43A 109.5 . .
O21 C43 H43B 109.5 . .
H43A C43 H43B 109.5 . .
O21 C43 H43C 109.5 . .
H43A C43 H43C 109.5 . .
H43B C43 H43C 109.5 . .
C8 N1 N2 113.8(6) . .
C8 N1 Gd2 128.8(5) . .
N2 N1 Gd2 117.0(5) . .
C9 N2 N1 120.5(6) . .
C9 N2 H2 119.8 . .
N1 N2 H2 119.8 . .
N4 N3 C9 118.0(7) . .
N3 N4 C10 116.8(7) . .
C10 N5 N6 118.2(8) . .
C9 N6 N5 117.6(7) . .
C10 N7 N8 120.3(6) . .
C10 N7 H7 119.8 . .
N8 N7 H7 119.8 . .
C11 N8 N7 113.0(7) . .
C11 N8 Gd1 129.1(6) . 2_766
N7 N8 Gd1 117.3(5) . 2_766
C26 N9 N10 111.6(7) . .
C26 N9 Gd1 131.1(6) . .
N10 N9 Gd1 116.8(4) . .
C27 N10 N9 117.6(7) . .
C27 N10 H10 121.2 . .
N9 N10 H10 121.2 . .
C27 N11 N12 116.1(6) . .
C27 N11 Gd1 123.1(5) . .
N12 N11 Gd1 120.7(4) . .
C28 N12 N11 118.3(6) . .
C28 N12 Gd2 121.4(5) . .
N11 N12 Gd2 120.0(5) . .
N14 N13 C28 117.0(7) . .
N13 N14 C27 117.8(7) . .
C28 N15 N16 118.0(7) . .
C28 N15 H15A 121.0 . .
N16 N15 H15A 121.0 . .
C29 N16 N15 112.9(7) . .
C29 N16 Gd2 130.7(5) . .
N15 N16 Gd2 115.5(4) . .
C2 O2 C7 114.3(6) . .
C2 O2 Gd1 117.7(4) . .
C7 O2 Gd1 125.5(5) . .
C12 O3 Gd1 132.1(4) . 2_766
C12 O3 Gd2 117.9(4) . 2_766
Gd1 O3 Gd2 109.94(19) 2_766 2_766
C17 O4 C18 114.9(6) . .
C17 O4 Gd2 115.8(4) . 2_766
C18 O4 Gd2 124.8(5) . 2_766
C19 O5 Gd1 149.5(6) . .
C1 O1 Gd2 130.2(4) . .
C1 O1 Gd1 119.4(4) . .
Gd2 O1 Gd1 109.57(18) . .
C20 O6 C25 117.2(6) . .
C30 O7 Gd2 149.3(5) . .
C37 O15 Gd1 130.3(5) . .
C37 O15 H15B 114.9 . .
Gd1 O15 H15B 114.9 . .
C38 O16 Gd1 131.3(6) . .
C38 O16 H16A 114.3 . .
Gd1 O16 H16A 114.3 . .
C40 O18 Gd2 127.4(5) . .
C40 O18 H18 116.3 . .
Gd2 O18 H18 116.3 . .
C41 O19 H19 114.0 . .
C43 O21 H21A 100.0 . .
O10 N17 O11 120.7(9) . .
O10 N17 O9 119.0(9) . .
O11 N17 O9 120.4(9) . .
O24 N19 O23 113(2) . .
O24 N19 O22 132(2) . .
O23 N19 O22 115(2) . .
O14 N18 O13 119(2) . .
O14 N18 O12 123(3) . .
O13 N18 O12 118(2) . .
C44 O25 H25 103.3 . .
O25 C44 H44A 109.5 . .
O25 C44 H44B 109.5 . .
H44A C44 H44B 109.5 . .
O25 C44 H44C 109.5 . .
H44A C44 H44C 109.5 . .
H44B C44 H44C 109.5 . .
C39' O17 Gd2 133.4(10) . .
C39 O17 Gd2 136.5(8) . .
C39 O17 H17A 111.8 . .
Gd2 O17 H17A 111.8 . .
C39' O17 H17B 113.3 . .
Gd2 O17 H17B 113.3 . .
O17 C39 H39A 109.5 . .
O17 C39 H39B 109.5 . .
H39A C39 H39B 109.5 . .
O17 C39 H39C 109.5 . .
H39A C39 H39C 109.5 . .
H39B C39 H39C 109.5 . .
O17 C39' H39D 109.5 . .
O17 C39' H39E 109.5 . .
H39D C39' H39E 109.5 . .
O17 C39' H39F 109.5 . .
H39D C39' H39F 109.5 . .
H39E C39' H39F 109.5 . .
H26A O26 H26B 109.1 . .
O27 C45 H45A 110.4 . .
O27 C45 H45B 110.1 . .
H45A C45 H45B 109.5 . .
O27 C45 H45C 107.9 . .
H45A C45 H45C 109.5 . .
H45B C45 H45C 109.5 . .
C45 O27 H27 121.4 . .
C47 O29 H29A 109.5 . .
O29 C47 H47A 109.1 . .
O29 C47 H47B 109.6 . .
H47A C47 H47B 109.5 . .
O29 C47 H47C 109.8 . .
H47A C47 H47C 109.5 . .
H47B C47 H47C 109.5 . .
O28 C46 H46A 109.5 . .
O28 C46 H46B 109.5 . .
H46A C46 H46B 109.5 . .
O28 C46 H46C 109.5 . .
H46A C46 H46C 109.5 . .
H46B C46 H46C 109.5 . .
O28' C46 H46D 108.6 . .
O28' C46 H46E 109.9 . .
H46D C46 H46E 109.5 . .
O28' C46 H46F 109.9 . .
H46D C46 H46F 109.5 . .
H46E C46 H46F 109.5 . .
C46 O28 H28A 110.4 . .
C46 O28' H28B 109.0 . .

loop_
_geom_bond_atom_site_label_1
_geom_bond_atom_site_label_2
_geom_bond_distance
_geom_bond_site_symmetry_2
Gd1 O5 2.239(5) .
Gd1 O3 2.360(5) 2_766
Gd1 O1 2.437(5) .
Gd1 O15 2.439(5) .
Gd1 O16 2.499(5) .
Gd1 O2 2.507(5) .
Gd1 N8 2.534(7) 2_766
Gd1 N11 2.544(6) .
Gd1 N9 2.695(6) .
Gd1 Gd2 3.9287(5) .
Gd2 O7 2.244(5) .
Gd2 O1 2.372(5) .
Gd2 O3 2.437(5) 2_766
Gd2 O18 2.455(5) .
Gd2 O17 2.457(5) .
Gd2 O4 2.516(5) 2_766
Gd2 N1 2.524(6) .
Gd2 N12 2.540(6) .
Gd2 N16 2.685(7) .
C1 O1 1.318(9) .
C1 C6 1.415(10) .
C1 C2 1.416(10) .
C2 C3 1.363(11) .
C2 O2 1.405(9) .
C3 C4 1.389(12) .
C3 H3 0.9500 .
C4 C5 1.347(12) .
C4 H4 0.9500 .
C5 C6 1.406(11) .
C5 H5 0.9500 .
C6 C8 1.435(11) .
C7 O2 1.443(9) .
C7 H7A 0.9800 .
C7 H7B 0.9800 .
C7 H7C 0.9800 .
C8 N1 1.298(10) .
C8 H8 0.9500 .
C9 N6 1.304(10) .
C9 N3 1.348(9) .
C9 N2 1.370(10) .
C10 N5 1.308(10) .
C10 N4 1.348(10) .
C10 N7 1.359(10) .
C11 N8 1.289(10) .
C11 C13 1.447(11) .
C11 H11 0.9500 .
C12 O3 1.324(9) .
C12 C17 1.417(10) .
C12 C13 1.424(11) .
C13 C14 1.413(11) .
C14 C15 1.350(12) .
C14 H14 0.9500 .
C15 C16 1.393(12) .
C15 H15 0.9500 .
C16 C17 1.357(10) .
C16 H16 0.9500 .
C17 O4 1.396(9) .
C18 O4 1.438(9) .
C18 H18A 0.9800 .
C18 H18B 0.9800 .
C18 H18C 0.9800 .
C19 O5 1.327(8) .
C19 C24 1.406(11) .
C19 C20 1.419(12) .
C20 O6 1.352(10) .
C20 C21 1.375(10) .
C21 C22 1.407(13) .
C21 H21 0.9500 .
C22 C23 1.357(12) .
C22 H22 0.9500 .
C23 C24 1.410(10) .
C23 H23 0.9500 .
C24 C26 1.441(11) .
C25 O6 1.416(10) .
C25 H25A 0.9800 .
C25 H25B 0.9800 .
C25 H25C 0.9800 .
C26 N9 1.306(9) .
C26 H26 0.9500 .
C27 N11 1.329(10) .
C27 N10 1.343(10) .
C27 N14 1.377(10) .
C28 N12 1.298(10) .
C28 N15 1.337(9) .
C28 N13 1.400(10) .
C29 N16 1.302(9) .
C29 C31 1.444(11) .
C29 H29 0.9500 .
C30 O7 1.317(10) .
C30 C31 1.391(11) .
C30 C35 1.434(11) .
C31 C32 1.408(11) .
C32 C33 1.354(12) .
C32 H32 0.9500 .
C33 C34 1.391(13) .
C33 H33 0.9500 .
C34 C35 1.371(11) .
C34 H34 0.9500 .
C35 O8 1.355(10) .
O8 C36 1.420(11) .
O8 C36' 1.43(2) .
C36 H36A 0.9800 .
C36 H36B 0.9800 .
C36 H36C 0.9800 .
C36' H36D 0.9800 .
C36' H36E 0.9800 .
C36' H36F 0.9800 .
C37 O15 1.414(7) .
C37 H37A 0.9800 .
C37 H37B 0.9800 .
C37 H37C 0.9800 .
C38 O16 1.430(7) .
C38 H38A 0.9800 .
C38 H38B 0.9800 .
C38 H38C 0.9800 .
C40 O18 1.408(7) .
C40 H40A 0.9800 .
C40 H40B 0.9800 .
C40 H40C 0.9800 .
C41 O19 1.403(8) .
C41 H41A 0.9800 .
C41 H41B 0.9800 .
C41 H41C 0.9800 .
C43 O21 1.367(9) .
C43 H43A 0.9800 .
C43 H43B 0.9800 .
C43 H43C 0.9800 .
N1 N2 1.412(8) .
N2 H2 0.8800 .
N3 N4 1.316(10) .
N5 N6 1.334(10) .
N7 N8 1.413(9) .
N7 H7 0.8800 .
N8 Gd1 2.534(7) 2_766
N9 N10 1.393(9) .
N10 H10 0.8800 .
N11 N12 1.355(8) .
N13 N14 1.277(9) .
N15 N16 1.379(8) .
N15 H15A 0.8800 .
O3 Gd1 2.360(5) 2_766
O3 Gd2 2.437(5) 2_766
O4 Gd2 2.516(5) 2_766
O15 H15B 0.9500 .
O16 H16A 0.9500 .
O18 H18 0.9500 .
O19 H19 0.8299 .
O21 H21A 0.8296 .
N17 O10 1.229(10) .
N17 O11 1.234(9) .
N17 O9 1.244(9) .
N19 O24 1.181(15) .
N19 O23 1.211(17) .
N19 O22 1.242(17) .
N18 O14 1.209(18) .
N18 O13 1.221(19) .
N18 O12 1.243(19) .
O25 C44 1.471(9) .
O25 H25 0.8299 .
C44 H44A 0.9800 .
C44 H44B 0.9800 .
C44 H44C 0.9800 .
O17 C39' 1.405(9) .
O17 C39 1.417(9) .
O17 H17A 0.9500 .
O17 H17B 0.9500 .
C39 H39A 0.9800 .
C39 H39B 0.9800 .
C39 H39C 0.9800 .
C39' H39D 0.9800 .
C39' H39E 0.9800 .
C39' H39F 0.9800 .
O26 H26A 0.8301 .
O26 H26B 0.8298 .
C45 O27 1.414(10) .
C45 H45A 0.9800 .
C45 H45B 0.9800 .
C45 H45C 0.9800 .
O27 H27 0.8219 .
O29 C47 1.413(10) .
O29 H29A 0.8400 .
C47 H47A 0.9800 .
C47 H47B 0.9800 .
C47 H47C 0.9800 .
C46 O28' 1.407(10) .
C46 O28 1.424(10) .
C46 H46A 0.9800 .
C46 H46B 0.9800 .
C46 H46C 0.9800 .
C46 H46D 0.9800 .
C46 H46E 0.9800 .
C46 H46F 0.9800 .
O28 H28A 0.8226 .
O28' H28B 0.8400 .

loop_
_geom_hbond_atom_site_label_D
_geom_hbond_atom_site_label_H
_geom_hbond_atom_site_label_A
_geom_hbond_distance_DH
_geom_hbond_distance_HA
_geom_hbond_distance_DA
_geom_hbond_angle_DHA
_geom_hbond_site_symmetry_A
C3 H3 O26 0.95 2.56 3.120(18) 117.9 1_455
C7 H7A O22 0.98 2.63 3.39(3) 134.5 .
C7 H7B N9 0.98 2.54 3.203(11) 125.0 .
C8 H8 O28 0.95 2.52 3.34(3) 145.5 .
C18 H18A O22 0.98 2.52 3.47(2) 162.7 2_666
C18 H18B N16 0.98 2.55 3.260(11) 129.5 2_766
C25 H25B N4 0.98 2.65 3.337(11) 127.2 2_766
C29 H29 O9 0.95 2.57 3.404(11) 147.1 2_656
C36' H36E N3 0.98 2.66 3.18(9) 113.2 .
C37 H37A O11 0.98 2.65 3.291(12) 123.4 1_554
C37 H37B N9 0.98 2.70 3.229(12) 114.3 .
C38 H38C O5 0.98 2.63 3.246(11) 120.8 .
C38 H38C O6 0.98 2.61 3.520(12) 155.2 .
C40 H40C O28 0.98 2.63 3.45(3) 141.2 2_656
C43 H43C O27 0.98 2.22 3.06(5) 142.9 2_656
N2 H2 O8 0.88 2.50 3.192(9) 135.7 .
N7 H7 O6 0.88 2.43 3.157(8) 140.1 2_766
N10 H10 O19 0.88 1.95 2.733(9) 146.6 1_554
N15 H15A O9 0.88 2.08 2.937(10) 165.8 2_656
N15 H15A O10 0.88 2.59 3.133(11) 120.8 2_656
O15 H15B N17 0.95 2.48 3.367(10) 156.1 1_554
O15 H15B O9 0.95 1.88 2.779(9) 156.0 1_554
O15 H15B O11 0.95 2.42 3.131(9) 131.2 1_554
O16 H16A O12 0.95 2.05 2.90(3) 147.2 .
O16 H16A O14 0.95 1.98 2.89(2) 160.3 2_766
O16 H16A O25 0.95 2.02 2.739(13) 130.5 2_766
O18 H18 N19 0.95 2.53 3.456(18) 165.1 .
O18 H18 O24 0.95 1.78 2.641(11) 149.7 .
O19 H19 O21 0.83 1.80 2.632(10) 179.6 .
O21 H21A O11 0.83 2.00 2.826(11) 179.7 1_455
O17 H17B O26 0.95 1.65 2.592(16) 172.7 .
O26 H26A O8 0.83 1.87 2.697(18) 178.8 .
O26 H26B O22 0.83 2.23 3.06(3) 178.0 1_655
O26 H26B O23 0.83 2.59 3.18(3) 129.2 1_655
C45 H45A O28 0.98 2.66 3.40(6) 132.6 2_756
O27 H27 O10 0.82 2.55 3.07(4) 122.3 2_756
O29 H29A N5 0.84 2.61 3.34(3) 145.9 2_756
O29 H29A N6 0.84 2.41 3.13(3) 144.2 2_756
C46 H46B O28 0.98 1.68 2.39(5) 125.9 2_656
C46 H46F O29 0.98 1.69 2.50(5) 137.7 2_756
O28 H28A O28 0.82 2.33 2.75(9) 111.9 2_656

loop_
_geom_torsion_atom_site_label_1
_geom_torsion_atom_site_label_2
_geom_torsion_atom_site_label_3
_geom_torsion_atom_site_label_4
_geom_torsion
_geom_torsion_site_symmetry_4
O1 C1 C2 C3 178.7(8) .
C6 C1 C2 C3 -2.3(13) .
O1 C1 C2 O2 -3.1(11) .
C6 C1 C2 O2 175.9(7) .
O2 C2 C3 C4 -177.1(9) .
C1 C2 C3 C4 0.9(15) .
C2 C3 C4 C5 1.9(15) .
C3 C4 C5 C6 -3.2(16) .
C4 C5 C6 C1 1.7(15) .
C4 C5 C6 C8 177.6(9) .
O1 C1 C6 C5 -180.0(8) .
C2 C1 C6 C5 1.0(12) .
O1 C1 C6 C8 4.6(14) .
C2 C1 C6 C8 -174.4(8) .
C5 C6 C8 N1 169.8(9) .
C1 C6 C8 N1 -14.5(14) .
O3 C12 C13 C14 -178.2(7) .
C17 C12 C13 C14 -0.9(11) .
O3 C12 C13 C11 -2.2(12) .
C17 C12 C13 C11 175.1(7) .
N8 C11 C13 C14 -173.7(7) .
N8 C11 C13 C12 10.1(12) .
C12 C13 C14 C15 -1.2(12) .
C11 C13 C14 C15 -177.6(8) .
C13 C14 C15 C16 2.0(13) .
C14 C15 C16 C17 -0.5(13) .
C15 C16 C17 O4 176.8(7) .
C15 C16 C17 C12 -1.7(12) .
O3 C12 C17 C16 179.8(7) .
C13 C12 C17 C16 2.4(11) .
O3 C12 C17 O4 1.1(10) .
C13 C12 C17 O4 -176.3(6) .
O5 C19 C20 O6 0.0(11) .
C24 C19 C20 O6 179.3(7) .
O5 C19 C20 C21 -178.0(8) .
C24 C19 C20 C21 1.3(13) .
O6 C20 C21 C22 179.0(8) .
C19 C20 C21 C22 -3.3(13) .
C20 C21 C22 C23 3.1(14) .
C21 C22 C23 C24 -0.8(14) .
O5 C19 C24 C23 -179.8(7) .
C20 C19 C24 C23 1.0(12) .
O5 C19 C24 C26 1.7(12) .
C20 C19 C24 C26 -177.6(8) .
C22 C23 C24 C19 -1.2(13) .
C22 C23 C24 C26 177.5(8) .
C19 C24 C26 N9 6.6(13) .
C23 C24 C26 N9 -172.0(8) .
O7 C30 C31 C32 -178.6(8) .
C35 C30 C31 C32 3.7(12) .
O7 C30 C31 C29 -0.4(13) .
C35 C30 C31 C29 -178.1(8) .
N16 C29 C31 C30 7.5(13) .
N16 C29 C31 C32 -174.3(8) .
C30 C31 C32 C33 -2.5(13) .
C29 C31 C32 C33 179.2(8) .
C31 C32 C33 C34 1.0(14) .
C32 C33 C34 C35 -1.0(15) .
C33 C34 C35 O8 177.4(9) .
C33 C34 C35 C30 2.4(14) .
O7 C30 C35 O8 3.0(12) .
C31 C30 C35 O8 -179.3(8) .
O7 C30 C35 C34 178.6(8) .
C31 C30 C35 C34 -3.7(13) .
C34 C35 O8 C36 6(3) .
C30 C35 O8 C36 -179(3) .
C34 C35 O8 C36' -20(8) .
C30 C35 O8 C36' 156(8) .
C6 C8 N1 N2 175.4(8) .
C6 C8 N1 Gd2 -12.0(13) .
N6 C9 N2 N1 16.4(12) .
N3 C9 N2 N1 -161.2(7) .
C8 N1 N2 C9 -66.8(10) .
Gd2 N1 N2 C9 119.7(7) .
N6 C9 N3 N4 9.5(13) .
N2 C9 N3 N4 -172.9(7) .
C9 N3 N4 C10 -0.4(12) .
N5 C10 N4 N3 -8.9(14) .
N7 C10 N4 N3 174.0(7) .
N4 C10 N5 N6 9.3(15) .
N7 C10 N5 N6 -173.8(8) .
N3 C9 N6 N5 -9.2(14) .
N2 C9 N6 N5 173.4(8) .
C10 N5 N6 C9 -0.2(14) .
N5 C10 N7 N8 -15.9(13) .
N4 C10 N7 N8 161.4(7) .
C13 C11 N8 N7 -175.5(7) .
C13 C11 N8 Gd1 13.1(11) 2_766
C10 N7 N8 C11 64.1(9) .
C10 N7 N8 Gd1 -123.4(7) 2_766
C24 C26 N9 N10 177.1(7) .
C24 C26 N9 Gd1 -12.0(11) .
N11 C27 N10 N9 -7.3(11) .
N14 C27 N10 N9 174.6(7) .
C26 N9 N10 C27 178.3(7) .
Gd1 N9 N10 C27 6.0(9) .
N10 C27 N11 N12 -177.8(7) .
N14 C27 N11 N12 0.1(11) .
N10 C27 N11 Gd1 4.9(10) .
N14 C27 N11 Gd1 -177.2(6) .
N15 C28 N12 N11 178.4(7) .
N13 C28 N12 N11 -2.1(12) .
N15 C28 N12 Gd2 -8.1(11) .
N13 C28 N12 Gd2 171.4(6) .
C27 N11 N12 C28 0.8(10) .
Gd1 N11 N12 C28 178.2(5) .
C27 N11 N12 Gd2 -172.8(5) .
Gd1 N11 N12 Gd2 4.6(7) .
N12 C28 N13 N14 2.5(12) .
N15 C28 N13 N14 -178.0(7) .
C28 N13 N14 C27 -1.4(11) .
N11 C27 N14 N13 0.3(12) .
N10 C27 N14 N13 178.3(7) .
N12 C28 N15 N16 0.7(12) .
N13 C28 N15 N16 -178.8(6) .
C31 C29 N16 N15 179.1(7) .
C31 C29 N16 Gd2 -12.3(12) .
C28 N15 N16 C29 176.6(7) .
C28 N15 N16 Gd2 6.2(9) .
C3 C2 O2 C7 -0.8(12) .
C1 C2 O2 C7 -179.0(8) .
C3 C2 O2 Gd1 162.4(7) .
C1 C2 O2 Gd1 -15.8(9) .
C17 C12 O3 Gd1 151.0(5) 2_766
C13 C12 O3 Gd1 -31.8(11) 2_766
C17 C12 O3 Gd2 -25.1(9) 2_766
C13 C12 O3 Gd2 152.1(6) 2_766
C16 C17 O4 C18 0.8(11) .
C12 C17 O4 C18 179.5(6) .
C16 C17 O4 Gd2 -156.6(6) 2_766
C12 C17 O4 Gd2 22.1(8) 2_766
C24 C19 O5 Gd1 -4.9(15) .
C20 C19 O5 Gd1 174.3(7) .
C6 C1 O1 Gd2 34.1(11) .
C2 C1 O1 Gd2 -147.0(6) .
C6 C1 O1 Gd1 -157.5(6) .
C2 C1 O1 Gd1 21.5(10) .
C21 C20 O6 C25 -6.3(12) .
C19 C20 O6 C25 175.8(8) .
C31 C30 O7 Gd2 -1.0(16) .
C35 C30 O7 Gd2 176.6(7) .
